data_4023675
loop_
_publ_author_name
'Katerina Kogan'
'Ishay Columbus'
'Silvio E. Biali'

_publ_section_title
;
 Functionalization of the Methylene Bridges of the Calix[6]arene
 Scaffold
;
_journal_name_full 'Journal of Organic Chemistry'
_journal_page_first 7327
_journal_page_last 7335
_journal_paper_doi 10.1021/jo801187z
_journal_volume 73
_journal_year 2008
_chemical_formula_moiety 'C126 H150 O6, 2.5(C H Cl3)'
_chemical_formula_sum 'C127 H152 Cl7.5 O6'
_chemical_formula_weight 2040.36
_chemical_name_systematic
;
 ?
;
_space_group_IT_number 33
_symmetry_cell_setting orthorhombic
_symmetry_space_group_name_Hall 'P 2c -2n'
_symmetry_space_group_name_H-M 'P n a 21'
_atom_sites_solution_hydrogens geom
_atom_sites_solution_primary direct
_atom_sites_solution_secondary difmap
_audit_creation_method SHELXL-97
_cell_angle_alpha 90.00
_cell_angle_beta 90.00
_cell_angle_gamma 90.00
_cell_formula_units_Z 4
_cell_length_a 36.414(2)
_cell_length_b 9.7931(5)
_cell_length_c 35.3214(19)
_cell_measurement_temperature 173(2)
_cell_volume 12595.7(12)
_computing_cell_refinement 'Bruker SMART'
_computing_data_collection 'Bruker SMART'
_computing_data_reduction 'Bruker SAINT'
_computing_molecular_graphics 'Bruker SHELXTL'
_computing_publication_material 'Bruker SHELXTL'
_computing_structure_refinement 'SHELXL-97 (Sheldrick, 1997)'
_computing_structure_solution 'SHELXS-97 (Sheldrick, 1990)'
_diffrn_ambient_temperature 173(2)
_diffrn_measured_fraction_theta_full 1.000
_diffrn_measured_fraction_theta_max 1.000
_diffrn_measurement_device_type 'CCD area detector'
_diffrn_measurement_method 'phi and omega scans'
_diffrn_radiation_monochromator graphite
_diffrn_radiation_source 'fine-focus sealed tube'
_diffrn_radiation_type MoK\a
_diffrn_radiation_wavelength 0.71073
_diffrn_reflns_av_R_equivalents 0.0636
_diffrn_reflns_av_sigmaI/netI 0.0540
_diffrn_reflns_limit_h_max 46
_diffrn_reflns_limit_h_min -46
_diffrn_reflns_limit_k_max 12
_diffrn_reflns_limit_k_min -12
_diffrn_reflns_limit_l_max 45
_diffrn_reflns_limit_l_min -45
_diffrn_reflns_number 136213
_diffrn_reflns_theta_full 27.00
_diffrn_reflns_theta_max 27.00
_diffrn_reflns_theta_min 2.06
_exptl_absorpt_coefficient_mu 0.217
_exptl_absorpt_correction_type none
_exptl_crystal_colour colorless
_exptl_crystal_density_diffrn 1.076
_exptl_crystal_density_method 'not measured'
_exptl_crystal_description plate
_exptl_crystal_F_000 4358
_exptl_crystal_size_max 0.36
_exptl_crystal_size_mid 0.33
_exptl_crystal_size_min 0.18
_refine_diff_density_max 1.678
_refine_diff_density_min -0.602
_refine_diff_density_rms 0.229
_refine_ls_abs_structure_details 'Flack H D (1983), Acta Cryst. A39, 876-881'
_refine_ls_abs_structure_Flack 0.38(14)
_refine_ls_extinction_method none
_refine_ls_goodness_of_fit_ref 1.808
_refine_ls_hydrogen_treatment constr
_refine_ls_matrix_type full
_refine_ls_number_parameters 720
_refine_ls_number_reflns 27507
_refine_ls_number_restraints 4
_refine_ls_restrained_S_all 1.808
_refine_ls_R_factor_all 0.2048
_refine_ls_R_factor_gt 0.1968
_refine_ls_shift/su_max 1.334
_refine_ls_shift/su_mean 0.029
_refine_ls_structure_factor_coef Fsqd
_refine_ls_weighting_details 'calc w=1/[\s^2^(Fo^2^)+(0.2000P)^2^+0.0000P] where P=(Fo^2^+2Fc^2^)/3'
_refine_ls_weighting_scheme calc
_refine_ls_wR_factor_gt 0.4536
_refine_ls_wR_factor_ref 0.4619
_reflns_number_gt 24797
_reflns_number_total 27507
_reflns_threshold_expression >2sigma(I)
_cod_data_source_file jo801187z_si_002.cif
_cod_data_source_block katya17m
_cod_depositor_comments
;
The following automatic conversions were performed:
'_symmetry_cell_setting' value 'Orthorhombic' changed to 'orthorhombic'
according to '/home/saulius/struct/CIF-dictionaries/cif_core.dic'
dictionary named 'cif_core.dic' version 2.4.1 from 2010-06-29.

Automatic conversion script
Id: cif_fix_enum 1527 2010-12-29 10:47:43Z saulius 
;
_cod_original_formula_sum 'C127 H152 Cl7.50 O6'
_cod_database_code 4023675

loop_
_symmetry_equiv_pos_as_xyz
'x, y, z'
'-x, -y, z+1/2'
'x+1/2, -y+1/2, z'
'-x+1/2, y+1/2, z+1/2'

loop_
_atom_site_label
_atom_site_type_symbol
_atom_site_fract_x
_atom_site_fract_y
_atom_site_fract_z
_atom_site_U_iso_or_equiv
_atom_site_adp_type
_atom_site_occupancy
_atom_site_symmetry_multiplicity
_atom_site_calc_flag
_atom_site_refinement_flags
_atom_site_disorder_assembly
_atom_site_disorder_group
C1 C 0.51344(19) 0.6546(7) 0.3466(2) 0.0197(13) Uiso 1 1 d . . .
C2 C 0.49197(16) 0.7053(6) 0.37540(17) 0.0117(11) Uiso 1 1 d . . .
C3 C 0.50639(19) 0.7973(7) 0.4003(2) 0.0197(14) Uiso 1 1 d . . .
H3 H 0.4919 0.8261 0.4212 0.024 Uiso 1 1 calc R . .
C4 C 0.54223(17) 0.8512(6) 0.39600(18) 0.0142(12) Uiso 1 1 d . . .
C5 C 0.56333(15) 0.7967(5) 0.36672(15) 0.0041(10) Uiso 1 1 d . . .
H5 H 0.5880 0.8262 0.3637 0.005 Uiso 1 1 calc R . .
C6 C 0.54858(17) 0.6968(6) 0.34095(18) 0.0136(12) Uiso 1 1 d . . .
C7 C 0.57225(16) 0.6345(6) 0.31112(17) 0.0097(11) Uiso 1 1 d . . .
H7 H 0.5601 0.5452 0.3054 0.012 Uiso 1 1 calc R . .
C8 C 0.57847(13) 0.6487(5) 0.23965(18) 0.0063(9) Uiso 1 1 d . . .
C9 C 0.57163(15) 0.7148(5) 0.27147(15) 0.0053(10) Uiso 1 1 d . . .
C10 C 0.56063(17) 0.8527(6) 0.27159(18) 0.0142(12) Uiso 1 1 d . . .
H10 H 0.5562 0.8994 0.2947 0.017 Uiso 1 1 calc R . .
C11 C 0.55639(15) 0.9195(6) 0.23668(19) 0.0138(11) Uiso 1 1 d . . .
C12 C 0.56179(18) 0.8480(6) 0.2042(2) 0.0170(13) Uiso 1 1 d . . .
H12 H 0.5575 0.8940 0.1809 0.020 Uiso 1 1 calc R . .
C13 C 0.57312(15) 0.7129(5) 0.20244(16) 0.0071(10) Uiso 1 1 d . . .
C14 C 0.57589(16) 0.6304(6) 0.16900(17) 0.0106(11) Uiso 1 1 d . . .
H14 H 0.5653 0.5397 0.1762 0.013 Uiso 1 1 calc R . .
C15 C 0.51664(17) 0.6280(6) 0.13037(18) 0.0126(11) Uiso 1 1 d . . .
C16 C 0.55134(15) 0.6825(5) 0.13531(16) 0.0073(10) Uiso 1 1 d . . .
C17 C 0.56298(19) 0.7787(7) 0.11140(19) 0.0176(13) Uiso 1 1 d . . .
H17 H 0.5872 0.8133 0.1146 0.021 Uiso 1 1 calc R . .
C18 C 0.54184(17) 0.8313(6) 0.08207(18) 0.0127(12) Uiso 1 1 d . . .
C19 C 0.50687(17) 0.7752(6) 0.07642(18) 0.0132(12) Uiso 1 1 d . . .
H19 H 0.4920 0.8090 0.0564 0.016 Uiso 1 1 calc R . .
C20 C 0.49318(16) 0.6705(6) 0.09958(16) 0.0085(11) Uiso 1 1 d . . .
C21 C 0.45520(18) 0.6090(7) 0.09566(19) 0.0185(13) Uiso 1 1 d . . .
H21 H 0.4563 0.5159 0.1072 0.022 Uiso 1 1 calc R . .
C22 C 0.39409(18) 0.6239(7) 0.13234(19) 0.0178(13) Uiso 1 1 d . . .
C23 C 0.42655(18) 0.6895(7) 0.11801(19) 0.0177(13) Uiso 1 1 d . . .
C24 C 0.42986(18) 0.8260(6) 0.12744(18) 0.0154(12) Uiso 1 1 d . . .
H24 H 0.4511 0.8741 0.1192 0.018 Uiso 1 1 calc R . .
C25 C 0.4042(2) 0.8946(8) 0.1479(2) 0.0285(16) Uiso 1 1 d . . .
C26 C 0.3746(2) 0.8228(8) 0.1612(2) 0.0281(16) Uiso 1 1 d . . .
H26 H 0.3571 0.8687 0.1765 0.034 Uiso 1 1 calc R . .
C27 C 0.36923(18) 0.6855(6) 0.15301(19) 0.0171(13) Uiso 1 1 d . . .
C28 C 0.3365(2) 0.6044(8) 0.1690(2) 0.0250(15) Uiso 1 1 d . . .
H28 H 0.3465 0.5136 0.1769 0.030 Uiso 1 1 calc R . .
C29 C 0.33366(16) 0.6268(6) 0.2415(2) 0.0183(12) Uiso 1 1 d . . .
C30 C 0.32091(18) 0.6693(6) 0.20435(19) 0.0166(13) Uiso 1 1 d . . .
C31 C 0.2950(2) 0.7716(7) 0.2045(2) 0.0227(15) Uiso 1 1 d . . .
H31 H 0.2856 0.7988 0.1805 0.027 Uiso 1 1 calc R . .
C32 C 0.28176(16) 0.8359(6) 0.23451(19) 0.0152(12) Uiso 1 1 d . . .
C33 C 0.29422(18) 0.7856(6) 0.27085(19) 0.0161(13) Uiso 1 1 d . . .
H33 H 0.2843 0.8238 0.2934 0.019 Uiso 1 1 calc R . .
C34 C 0.32022(18) 0.6834(7) 0.2735(2) 0.0183(14) Uiso 1 1 d . . .
C35 C 0.33222(18) 0.6333(7) 0.31268(18) 0.0173(13) Uiso 1 1 d . . .
H35 H 0.3419 0.5387 0.3089 0.021 Uiso 1 1 calc R . .
C36 C 0.39251(19) 0.6533(7) 0.3502(2) 0.0197(13) Uiso 1 1 d . . .
C37 C 0.36483(17) 0.7187(6) 0.32778(18) 0.0150(12) Uiso 1 1 d . . .
C38 C 0.37055(18) 0.8507(6) 0.31716(19) 0.0162(12) Uiso 1 1 d . . .
H38 H 0.3532 0.8927 0.3008 0.019 Uiso 1 1 calc R . .
C39 C 0.40067(19) 0.9268(7) 0.32923(19) 0.0190(13) Uiso 1 1 d . . .
C40 C 0.4274(2) 0.8591(7) 0.3497(2) 0.0241(15) Uiso 1 1 d . . .
H40 H 0.4493 0.9063 0.3565 0.029 Uiso 1 1 calc R . .
C41 C 0.42312(17) 0.7227(6) 0.36070(17) 0.0132(12) Uiso 1 1 d . . .
C42 C 0.45302(16) 0.6469(6) 0.38284(16) 0.0096(11) Uiso 1 1 d . . .
H42 H 0.4536 0.5539 0.3712 0.012 Uiso 1 1 calc R . .
C43 C 0.4826(3) 0.5934(10) 0.2904(3) 0.039(2) Uiso 1 1 d . . .
H43A H 0.4622 0.6549 0.2966 0.058 Uiso 1 1 calc R . .
H43B H 0.4733 0.5155 0.2759 0.058 Uiso 1 1 calc R . .
H43C H 0.5009 0.6427 0.2754 0.058 Uiso 1 1 calc R . .
C44 C 0.5570(2) 0.9640(8) 0.4213(2) 0.0270(16) Uiso 1 1 d . . .
C45 C 0.5325(4) 1.0952(13) 0.4148(4) 0.066(3) Uiso 1 1 d . . .
H45A H 0.5068 1.0734 0.4205 0.100 Uiso 1 1 calc R . .
H45B H 0.5346 1.1249 0.3884 0.100 Uiso 1 1 calc R . .
H45C H 0.5408 1.1686 0.4316 0.100 Uiso 1 1 calc R . .
C46 C 0.5525(4) 0.9275(14) 0.4616(4) 0.063(3) Uiso 1 1 d . . .
H46A H 0.5724 0.8658 0.4692 0.094 Uiso 1 1 calc R . .
H46B H 0.5288 0.8819 0.4652 0.094 Uiso 1 1 calc R . .
H46C H 0.5534 1.0104 0.4771 0.094 Uiso 1 1 calc R . .
C47 C 0.5968(3) 1.0009(13) 0.4132(4) 0.059(3) Uiso 1 1 d . . .
H47A H 0.6030 1.0861 0.4262 0.089 Uiso 1 1 calc R . .
H47B H 0.6002 1.0127 0.3859 0.089 Uiso 1 1 calc R . .
H47C H 0.6129 0.9275 0.4223 0.089 Uiso 1 1 calc R . .
C48 C 0.60967(16) 0.5954(6) 0.32562(17) 0.0117(11) Uiso 1 1 d . . .
C49 C 0.64133(19) 0.6791(7) 0.3247(2) 0.0185(13) Uiso 1 1 d . . .
C50 C 0.6750(3) 0.6324(11) 0.3403(3) 0.049(2) Uiso 1 1 d . . .
H50 H 0.6960 0.6903 0.3410 0.059 Uiso 1 1 calc R . .
C51 C 0.6769(3) 0.4919(12) 0.3553(3) 0.055(3) Uiso 1 1 d . . .
C52 C 0.6467(3) 0.4174(10) 0.3536(3) 0.039(2) Uiso 1 1 d . . .
H52 H 0.6483 0.3262 0.3626 0.046 Uiso 1 1 calc R . .
C53 C 0.6129(2) 0.4597(7) 0.3399(2) 0.0247(15) Uiso 1 1 d . . .
C54 C 0.6440(2) 0.8204(8) 0.3084(2) 0.0319(18) Uiso 1 1 d . . .
H54A H 0.6639 0.8703 0.3209 0.048 Uiso 1 1 calc R . .
H54B H 0.6207 0.8687 0.3124 0.048 Uiso 1 1 calc R . .
H54C H 0.6491 0.8143 0.2812 0.048 Uiso 1 1 calc R . .
C55 C 0.7135(5) 0.4428(19) 0.3671(5) 0.093(5) Uiso 1 1 d . . .
H55A H 0.7119 0.3465 0.3745 0.140 Uiso 1 1 calc R . .
H55B H 0.7221 0.4969 0.3887 0.140 Uiso 1 1 calc R . .
H55C H 0.7308 0.4524 0.3460 0.140 Uiso 1 1 calc R . .
C56 C 0.5813(3) 0.3636(9) 0.3412(3) 0.0382(19) Uiso 1 1 d . . .
H56A H 0.5747 0.3365 0.3154 0.057 Uiso 1 1 calc R . .
H56B H 0.5604 0.4086 0.3533 0.057 Uiso 1 1 calc R . .
H56C H 0.5882 0.2825 0.3559 0.057 Uiso 1 1 calc R . .
C57 C 0.62564(17) 0.4823(6) 0.2395(2) 0.0209(12) Uiso 1 1 d . . .
H57A H 0.6340 0.4719 0.2133 0.031 Uiso 1 1 calc R . .
H57B H 0.6306 0.3980 0.2536 0.031 Uiso 1 1 calc R . .
H57C H 0.6388 0.5584 0.2514 0.031 Uiso 1 1 calc R . .
C58 C 0.54736(19) 1.0755(7) 0.2364(2) 0.0267(14) Uiso 1 1 d . . .
C59 C 0.5193(4) 1.1102(15) 0.2666(4) 0.072(3) Uiso 1 1 d . . .
H59A H 0.4993 1.0436 0.2658 0.108 Uiso 1 1 calc R . .
H59B H 0.5095 1.2019 0.2619 0.108 Uiso 1 1 calc R . .
H59C H 0.5311 1.1077 0.2915 0.108 Uiso 1 1 calc R . .
C60 C 0.5814(4) 1.1538(15) 0.2356(5) 0.080(4) Uiso 1 1 d . . .
H60A H 0.5759 1.2493 0.2295 0.119 Uiso 1 1 calc R . .
H60B H 0.5978 1.1159 0.2163 0.119 Uiso 1 1 calc R . .
H60C H 0.5933 1.1489 0.2604 0.119 Uiso 1 1 calc R . .
C61 C 0.5345(4) 1.1228(13) 0.1971(4) 0.063(3) Uiso 1 1 d . . .
H61A H 0.5320 1.2225 0.1970 0.095 Uiso 1 1 calc R . .
H61B H 0.5107 1.0812 0.1913 0.095 Uiso 1 1 calc R . .
H61C H 0.5525 1.0950 0.1780 0.095 Uiso 1 1 calc R . .
C62 C 0.61544(16) 0.5974(6) 0.15216(17) 0.0111(11) Uiso 1 1 d . . .
C63 C 0.6444(2) 0.6895(8) 0.1508(2) 0.0270(16) Uiso 1 1 d . . .
C64 C 0.6756(3) 0.6493(9) 0.1324(3) 0.0372(19) Uiso 1 1 d . . .
H64 H 0.6953 0.7127 0.1317 0.045 Uiso 1 1 calc R . .
C65 C 0.6809(3) 0.5288(10) 0.1153(3) 0.040(2) Uiso 1 1 d . . .
C66 C 0.6531(2) 0.4376(9) 0.1177(3) 0.0362(19) Uiso 1 1 d . . .
H66 H 0.6563 0.3497 0.1068 0.043 Uiso 1 1 calc R . .
C67 C 0.6203(2) 0.4676(7) 0.1354(2) 0.0226(14) Uiso 1 1 d . . .
C68 C 0.6431(3) 0.8292(9) 0.1697(3) 0.0352(19) Uiso 1 1 d . . .
H68A H 0.6232 0.8833 0.1587 0.053 Uiso 1 1 calc R . .
H68B H 0.6665 0.8763 0.1657 0.053 Uiso 1 1 calc R . .
H68C H 0.6388 0.8180 0.1969 0.053 Uiso 1 1 calc R . .
C69 C 0.7153(4) 0.4881(15) 0.0947(4) 0.070(3) Uiso 1 1 d . . .
H69A H 0.7240 0.4003 0.1045 0.105 Uiso 1 1 calc R . .
H69B H 0.7342 0.5578 0.0985 0.105 Uiso 1 1 calc R . .
H69C H 0.7100 0.4795 0.0676 0.105 Uiso 1 1 calc R . .
C70 C 0.5903(2) 0.3598(9) 0.1370(2) 0.0340(18) Uiso 1 1 d . . .
H70A H 0.5802 0.3555 0.1627 0.051 Uiso 1 1 calc R . .
H70B H 0.6006 0.2707 0.1302 0.051 Uiso 1 1 calc R . .
H70C H 0.5706 0.3836 0.1192 0.051 Uiso 1 1 calc R . .
C71 C 0.4859(3) 0.5605(10) 0.1872(3) 0.040(2) Uiso 1 1 d . . .
H71A H 0.5012 0.5380 0.2091 0.061 Uiso 1 1 calc R . .
H71B H 0.4625 0.5117 0.1890 0.061 Uiso 1 1 calc R . .
H71C H 0.4813 0.6591 0.1867 0.061 Uiso 1 1 calc R . .
C72 C 0.55620(19) 0.9476(7) 0.05580(19) 0.0186(13) Uiso 1 1 d . . .
C73 C 0.5920(3) 0.9010(14) 0.0362(4) 0.063(3) Uiso 1 1 d . . .
H73A H 0.6117 0.8946 0.0550 0.094 Uiso 1 1 calc R . .
H73B H 0.5989 0.9675 0.0167 0.094 Uiso 1 1 calc R . .
H73C H 0.5882 0.8115 0.0245 0.094 Uiso 1 1 calc R . .
C74 C 0.5616(4) 1.0724(15) 0.0798(4) 0.074(4) Uiso 1 1 d . . .
H74A H 0.5381 1.0987 0.0913 0.111 Uiso 1 1 calc R . .
H74B H 0.5707 1.1474 0.0641 0.111 Uiso 1 1 calc R . .
H74C H 0.5794 1.0525 0.0999 0.111 Uiso 1 1 calc R . .
C75 C 0.5302(3) 0.9791(11) 0.0241(3) 0.052(3) Uiso 1 1 d . . .
H75A H 0.5281 0.8992 0.0075 0.079 Uiso 1 1 calc R . .
H75B H 0.5396 1.0568 0.0095 0.079 Uiso 1 1 calc R . .
H75C H 0.5060 1.0017 0.0345 0.079 Uiso 1 1 calc R . .
C76 C 0.44707(18) 0.5885(7) 0.05314(19) 0.0184(13) Uiso 1 1 d . . .
C77 C 0.4625(2) 0.4687(8) 0.0375(2) 0.0293(16) Uiso 1 1 d . . .
C78 C 0.4546(3) 0.4467(10) -0.0016(3) 0.0375(19) Uiso 1 1 d . . .
H78 H 0.4653 0.3688 -0.0133 0.045 Uiso 1 1 calc R . .
C79 C 0.4343(3) 0.5240(10) -0.0220(3) 0.045(2) Uiso 1 1 d . . .
C80 C 0.4207(2) 0.6421(9) -0.0071(3) 0.0345(18) Uiso 1 1 d . . .
H80 H 0.4067 0.7007 -0.0230 0.041 Uiso 1 1 calc R . .
C81 C 0.4262(2) 0.6797(8) 0.0297(2) 0.0266(15) Uiso 1 1 d . . .
C82 C 0.4857(3) 0.3776(11) 0.0588(3) 0.046(2) Uiso 1 1 d . . .
H82A H 0.4705 0.3206 0.0754 0.069 Uiso 1 1 calc R . .
H82B H 0.5028 0.4311 0.0742 0.069 Uiso 1 1 calc R . .
H82C H 0.4995 0.3193 0.0413 0.069 Uiso 1 1 calc R . .
C83 C 0.4262(4) 0.4838(13) -0.0642(4) 0.060(3) Uiso 1 1 d . . .
H83A H 0.4048 0.4233 -0.0651 0.091 Uiso 1 1 calc R . .
H83B H 0.4475 0.4365 -0.0748 0.091 Uiso 1 1 calc R . .
H83C H 0.4211 0.5664 -0.0789 0.091 Uiso 1 1 calc R . .
C84 C 0.4097(3) 0.8128(10) 0.0421(3) 0.047(2) Uiso 1 1 d . . .
H84A H 0.3929 0.8461 0.0225 0.071 Uiso 1 1 calc R . .
H84B H 0.4292 0.8799 0.0461 0.071 Uiso 1 1 calc R . .
H84C H 0.3961 0.7992 0.0658 0.071 Uiso 1 1 calc R . .
C85 C 0.3722(3) 0.4433(10) 0.0897(3) 0.043(2) Uiso 1 1 d . . .
H85A H 0.3607 0.5237 0.0782 0.065 Uiso 1 1 calc R . .
H85B H 0.3532 0.3765 0.0964 0.065 Uiso 1 1 calc R . .
H85C H 0.3894 0.4023 0.0717 0.065 Uiso 1 1 calc R . .
C86 C 0.4078(4) 1.0544(14) 0.1556(4) 0.068(3) Uiso 1 1 d . . .
C87 C 0.4366(4) 1.1226(15) 0.1351(4) 0.075(4) Uiso 1 1 d . . .
H87A H 0.4309 1.1217 0.1080 0.112 Uiso 1 1 calc R . .
H87B H 0.4599 1.0753 0.1395 0.112 Uiso 1 1 calc R . .
H87C H 0.4385 1.2172 0.1439 0.112 Uiso 1 1 calc R . .
C88 C 0.4142(18) 1.053(6) 0.1969(17) 0.30(3) Uiso 1 1 d . . .
H88A H 0.4043 0.9681 0.2077 0.452 Uiso 1 1 calc R . .
H88B H 0.4020 1.1312 0.2086 0.452 Uiso 1 1 calc R . .
H88C H 0.4407 1.0573 0.2019 0.452 Uiso 1 1 calc R . .
C89 C 0.3747(6) 1.121(2) 0.1617(6) 0.111(6) Uiso 1 1 d . . .
H89A H 0.3688 1.1201 0.1887 0.166 Uiso 1 1 calc R . .
H89B H 0.3551 1.0753 0.1475 0.166 Uiso 1 1 calc R . .
H89C H 0.3767 1.2162 0.1530 0.166 Uiso 1 1 calc R . .
C90 C 0.3042(2) 0.5749(7) 0.1422(2) 0.0231(14) Uiso 1 1 d . . .
C91 C 0.2921(3) 0.6537(10) 0.1126(3) 0.044(2) Uiso 1 1 d . . .
C92 C 0.2598(4) 0.6162(14) 0.0928(4) 0.068(3) Uiso 1 1 d . . .
H92 H 0.2511 0.6721 0.0727 0.082 Uiso 1 1 calc R . .
C93 C 0.2405(3) 0.4972(12) 0.1025(3) 0.055(3) Uiso 1 1 d . . .
C94 C 0.2517(3) 0.4208(13) 0.1301(3) 0.059(3) Uiso 1 1 d . . .
H94 H 0.2378 0.3418 0.1362 0.070 Uiso 1 1 calc R . .
C95 C 0.2847(2) 0.4501(9) 0.1521(3) 0.0368(19) Uiso 1 1 d . . .
C96 C 0.3108(3) 0.7857(11) 0.0991(3) 0.052(3) Uiso 1 1 d . . .
H96A H 0.3369 0.7683 0.0945 0.079 Uiso 1 1 calc R . .
H96B H 0.3081 0.8563 0.1186 0.079 Uiso 1 1 calc R . .
H96C H 0.2991 0.8167 0.0756 0.079 Uiso 1 1 calc R . .
C97 C 0.2046(5) 0.4653(18) 0.0820(5) 0.093(5) Uiso 1 1 d . . .
H97A H 0.1883 0.4141 0.0989 0.140 Uiso 1 1 calc R . .
H97B H 0.2098 0.4104 0.0594 0.140 Uiso 1 1 calc R . .
H97C H 0.1927 0.5507 0.0745 0.140 Uiso 1 1 calc R . .
C98 C 0.2945(3) 0.3581(11) 0.1827(3) 0.046(2) Uiso 1 1 d . . .
H98A H 0.3184 0.3164 0.1773 0.069 Uiso 1 1 calc R . .
H98B H 0.2759 0.2864 0.1849 0.069 Uiso 1 1 calc R . .
H98C H 0.2960 0.4093 0.2065 0.069 Uiso 1 1 calc R . .
C99 C 0.3952(2) 0.5531(8) 0.2436(2) 0.0334(17) Uiso 1 1 d . . .
H99A H 0.4038 0.5616 0.2174 0.050 Uiso 1 1 calc R . .
H99B H 0.4094 0.4822 0.2566 0.050 Uiso 1 1 calc R . .
H99C H 0.3984 0.6404 0.2567 0.050 Uiso 1 1 calc R . .
C100 C 0.25538(17) 0.9597(6) 0.23357(18) 0.0179(13) Uiso 1 1 d . . .
C101 C 0.2470(4) 0.9986(13) 0.1923(4) 0.062(3) Uiso 1 1 d . . .
H10A H 0.2330 0.9250 0.1803 0.093 Uiso 1 1 calc R . .
H10B H 0.2700 1.0129 0.1786 0.093 Uiso 1 1 calc R . .
H10C H 0.2324 1.0829 0.1919 0.093 Uiso 1 1 calc R . .
C102 C 0.2195(4) 0.9238(16) 0.2517(4) 0.076(4) Uiso 1 1 d . . .
H10D H 0.2230 0.9121 0.2790 0.115 Uiso 1 1 calc R . .
H10E H 0.2102 0.8385 0.2407 0.115 Uiso 1 1 calc R . .
H10F H 0.2017 0.9972 0.2471 0.115 Uiso 1 1 calc R . .
C103 C 0.2742(3) 1.0792(11) 0.2516(3) 0.047(2) Uiso 1 1 d . . .
H10G H 0.2658 1.1638 0.2395 0.071 Uiso 1 1 calc R . .
H10H H 0.3008 1.0703 0.2484 0.071 Uiso 1 1 calc R . .
H10I H 0.2682 1.0819 0.2786 0.071 Uiso 1 1 calc R . .
C104 C 0.2983(2) 0.6190(7) 0.3400(2) 0.0242(14) Uiso 1 1 d . . .
C105 C 0.2779(2) 0.4963(8) 0.3353(2) 0.0240(14) Uiso 1 1 d . . .
C106 C 0.2471(3) 0.4771(10) 0.3563(3) 0.044(2) Uiso 1 1 d . . .
H106 H 0.2333 0.3959 0.3525 0.053 Uiso 1 1 calc R . .
C107 C 0.2345(3) 0.5722(12) 0.3835(3) 0.058(3) Uiso 1 1 d . . .
C108 C 0.2560(3) 0.6837(11) 0.3875(3) 0.049(2) Uiso 1 1 d . . .
H108 H 0.2490 0.7479 0.4063 0.058 Uiso 1 1 calc R . .
C109 C 0.2875(2) 0.7131(9) 0.3664(3) 0.0369(19) Uiso 1 1 d . . .
C110 C 0.2894(3) 0.3868(11) 0.3071(3) 0.046(2) Uiso 1 1 d . . .
C111 C 0.1998(4) 0.5502(16) 0.4041(4) 0.079(4) Uiso 1 1 d . . .
H11A H 0.1988 0.6111 0.4261 0.118 Uiso 1 1 calc R . .
H11B H 0.1984 0.4551 0.4126 0.118 Uiso 1 1 calc R . .
H11C H 0.1791 0.5699 0.3872 0.118 Uiso 1 1 calc R . .
C112 C 0.3063(3) 0.8466(11) 0.3762(3) 0.047(2) Uiso 1 1 d . . .
C113 C 0.3665(2) 0.4846(8) 0.3917(2) 0.0301(16) Uiso 1 1 d . . .
H11D H 0.3580 0.5708 0.4028 0.045 Uiso 1 1 calc R . .
H11E H 0.3817 0.4356 0.4101 0.045 Uiso 1 1 calc R . .
H11F H 0.3452 0.4284 0.3850 0.045 Uiso 1 1 calc R . .
C114 C 0.4021(3) 1.0814(11) 0.3231(3) 0.049(2) Uiso 1 1 d . . .
C115 C 0.4405(6) 1.127(3) 0.3119(7) 0.129(7) Uiso 1 1 d . . .
H11G H 0.4492 1.0720 0.2906 0.193 Uiso 1 1 calc R . .
H11H H 0.4572 1.1157 0.3335 0.193 Uiso 1 1 calc R . .
H11I H 0.4399 1.2236 0.3045 0.193 Uiso 1 1 calc R . .
C116 C 0.3750(5) 1.1422(19) 0.2992(5) 0.099(5) Uiso 1 1 d . . .
H11J H 0.3827 1.1341 0.2727 0.149 Uiso 1 1 calc R . .
H11K H 0.3722 1.2388 0.3058 0.149 Uiso 1 1 calc R . .
H11L H 0.3515 1.0952 0.3027 0.149 Uiso 1 1 calc R . .
C117 C 0.3785(10) 1.141(4) 0.3527(11) 0.201(14) Uiso 1 1 d . . .
H11M H 0.3673 1.2252 0.3432 0.301 Uiso 1 1 calc R . .
H11N H 0.3933 1.1612 0.3752 0.301 Uiso 1 1 calc R . .
H11O H 0.3591 1.0757 0.3593 0.301 Uiso 1 1 calc R . .
C118 C 0.44434(19) 0.6202(7) 0.4252(2) 0.0203(14) Uiso 1 1 d . . .
C119 C 0.4559(2) 0.4969(8) 0.4410(2) 0.0255(15) Uiso 1 1 d . . .
C120 C 0.4468(3) 0.4631(12) 0.4765(3) 0.051(2) Uiso 1 1 d . . .
H120 H 0.4542 0.3759 0.4855 0.061 Uiso 1 1 calc R . .
C121 C 0.4273(3) 0.5466(10) 0.5012(3) 0.040(2) Uiso 1 1 d . . .
C122 C 0.4166(2) 0.6735(9) 0.4857(3) 0.0361(19) Uiso 1 1 d . . .
H122 H 0.4032 0.7355 0.5011 0.043 Uiso 1 1 calc R . .
C123 C 0.4253(2) 0.7109(8) 0.4485(2) 0.0302(17) Uiso 1 1 d . . .
C124 C 0.4774(3) 0.3902(11) 0.4162(3) 0.049(2) Uiso 1 1 d . . .
H12A H 0.4830 0.3093 0.4314 0.074 Uiso 1 1 calc R . .
H12B H 0.5003 0.4312 0.4071 0.074 Uiso 1 1 calc R . .
H12C H 0.4622 0.3636 0.3945 0.074 Uiso 1 1 calc R . .
C125 C 0.4157(3) 0.5086(11) 0.5400(3) 0.051(2) Uiso 1 1 d . . .
H12D H 0.4033 0.4199 0.5394 0.077 Uiso 1 1 calc R . .
H12E H 0.3989 0.5781 0.5499 0.077 Uiso 1 1 calc R . .
H12F H 0.4373 0.5028 0.5564 0.077 Uiso 1 1 calc R . .
C126 C 0.4113(2) 0.8514(9) 0.4365(3) 0.0343(18) Uiso 1 1 d . . .
H12G H 0.4307 0.8997 0.4226 0.051 Uiso 1 1 calc R . .
H12H H 0.4045 0.9041 0.4590 0.051 Uiso 1 1 calc R . .
H12I H 0.3897 0.8407 0.4202 0.051 Uiso 1 1 calc R . .
C127 C 0.1819(3) 0.4253(10) 0.2386(3) 0.047(2) Uiso 1 1 d . . .
H127 H 0.1597 0.4854 0.2385 0.056 Uiso 1 1 calc R . .
C128 C 0.3061(7) 0.155(3) 0.0209(8) 0.113(12) Uiso 0.50 1 d PD . .
H128 H 0.2969 0.2264 0.0030 0.136 Uiso 0.50 1 calc PR . .
C129 C 0.3057(8) 0.183(3) 0.4640(9) 0.078(8) Uiso 0.50 1 d P . .
H129 H 0.2994 0.0841 0.4646 0.093 Uiso 0.50 1 calc PR . .
Cl1 Cl 0.18018(9) 0.3246(3) 0.28064(9) 0.0612(8) Uani 1 1 d . . .
Cl2 Cl 0.17941(8) 0.3231(3) 0.19884(9) 0.0578(7) Uani 1 1 d . . .
Cl3 Cl 0.22032(7) 0.5313(3) 0.24007(15) 0.0778(10) Uani 1 1 d . . .
Cl4 Cl 0.2800(5) 0.0087(10) 0.0103(3) 0.140(5) Uani 0.50 1 d PD . .
Cl5 Cl 0.3531(3) 0.1549(18) 0.0147(3) 0.163(6) Uani 0.50 1 d PD . .
Cl6 Cl 0.2956(2) 0.2137(10) 0.0639(3) 0.101(3) Uani 0.50 1 d PD . .
Cl7 Cl 0.2868(2) 0.2670(12) 0.4254(3) 0.123(4) Uani 0.50 1 d P . .
Cl8 Cl 0.3553(4) 0.213(2) 0.4612(4) 0.198(9) Uani 0.50 1 d P . .
Cl9 Cl 0.3051(5) 0.2638(10) 0.5126(3) 0.158(6) Uani 0.50 1 d P . .
Cl10 Cl 0.6729(3) 0.2905(11) 0.4522(3) 0.113(3) Uani 0.50 1 d P . .
Cl11 Cl 0.6944(3) 0.4427(16) 0.5152(3) 0.138(4) Uani 0.50 1 d P . .
Cl12 Cl 0.6724(4) 0.5822(13) 0.4468(3) 0.130(4) Uani 0.50 1 d P . .
O1 O 0.49915(15) 0.5455(7) 0.32469(15) 0.0351(15) Uani 1 1 d . . .
O2 O 0.58716(11) 0.5095(4) 0.23983(13) 0.0123(8) Uani 1 1 d . . .
O3 O 0.50424(15) 0.5214(5) 0.15373(14) 0.0258(11) Uani 1 1 d . . .
O4 O 0.39193(16) 0.4843(6) 0.12384(19) 0.0384(15) Uani 1 1 d . . .
O5 O 0.35787(12) 0.5174(5) 0.24373(17) 0.0282(12) Uani 1 1 d . . .
O6 O 0.38837(15) 0.5134(6) 0.35727(17) 0.0305(12) Uani 1 1 d . . .

loop_
_atom_site_aniso_label
_atom_site_aniso_U_11
_atom_site_aniso_U_22
_atom_site_aniso_U_33
_atom_site_aniso_U_23
_atom_site_aniso_U_13
_atom_site_aniso_U_12
Cl1 0.0661(19) 0.0527(15) 0.0648(18) 0.0049(13) -0.0136(14) -0.0030(13)
Cl2 0.0640(17) 0.0463(14) 0.0631(17) 0.0019(12) 0.0181(14) 0.0068(12)
Cl3 0.0397(13) 0.0513(14) 0.142(3) 0.002(2) 0.0113(19) -0.0126(11)
Cl4 0.271(16) 0.085(6) 0.063(5) -0.014(4) 0.026(7) -0.041(8)
Cl5 0.108(7) 0.289(18) 0.093(7) -0.030(9) 0.040(6) 0.091(10)
Cl6 0.071(4) 0.115(6) 0.117(6) -0.052(5) 0.043(4) -0.060(5)
Cl7 0.066(5) 0.148(8) 0.155(9) 0.096(8) -0.042(5) -0.045(5)
Cl8 0.133(9) 0.35(2) 0.115(9) 0.153(12) 0.012(7) 0.090(12)
Cl9 0.272(16) 0.083(6) 0.118(8) 0.021(6) 0.118(10) 0.026(8)
Cl10 0.144(9) 0.105(7) 0.090(6) -0.012(5) 0.011(6) 0.000(6)
Cl11 0.117(8) 0.209(13) 0.086(6) 0.045(7) 0.020(6) 0.017(8)
Cl12 0.172(11) 0.128(9) 0.089(6) -0.006(6) -0.013(7) -0.016(8)
O1 0.020(3) 0.067(4) 0.019(3) -0.037(3) 0.000(2) -0.022(3)
O2 0.0180(19) 0.0092(17) 0.0098(17) -0.0054(17) 0.0045(19) -0.0009(15)
O3 0.034(3) 0.028(3) 0.016(2) 0.005(2) 0.000(2) -0.008(2)
O4 0.023(3) 0.040(3) 0.053(4) -0.016(3) 0.010(3) -0.011(2)
O5 0.014(2) 0.031(3) 0.040(3) 0.001(2) 0.022(2) 0.0056(18)
O6 0.021(3) 0.034(3) 0.037(3) 0.005(2) -0.015(2) -0.007(2)

loop_
_atom_type_symbol
_atom_type_description
_atom_type_scat_dispersion_real
_atom_type_scat_dispersion_imag
_atom_type_scat_source
C C 0.0033 0.0016 'International Tables Vol C Tables 4.2.6.8 and 6.1.1.4'
H H 0.0000 0.0000 'International Tables Vol C Tables 4.2.6.8 and 6.1.1.4'
O O 0.0106 0.0060 'International Tables Vol C Tables 4.2.6.8 and 6.1.1.4'
Cl Cl 0.1484 0.1585 'International Tables Vol C Tables 4.2.6.8 and 6.1.1.4'

loop_
_geom_angle_atom_site_label_1
_geom_angle_atom_site_label_2
_geom_angle_atom_site_label_3
_geom_angle
_geom_angle_site_symmetry_1
_geom_angle_site_symmetry_3
_geom_angle_publ_flag
C6 C1 C2 122.2(6) . . ?
C6 C1 O1 119.7(6) . . ?
C2 C1 O1 117.8(6) . . ?
C1 C2 C3 119.8(6) . . ?
C1 C2 C42 120.8(5) . . ?
C3 C2 C42 119.0(6) . . ?
C2 C3 C4 122.1(6) . . ?
C2 C3 H3 119.0 . . ?
C4 C3 H3 119.0 . . ?
C5 C4 C3 116.4(6) . . ?
C5 C4 C44 121.3(6) . . ?
C3 C4 C44 122.3(6) . . ?
C4 C5 C6 121.5(5) . . ?
C4 C5 H5 119.2 . . ?
C6 C5 H5 119.2 . . ?
C1 C6 C5 117.7(6) . . ?
C1 C6 C7 121.5(6) . . ?
C5 C6 C7 120.6(5) . . ?
C6 C7 C48 112.8(5) . . ?
C6 C7 C9 114.0(5) . . ?
C48 C7 C9 115.7(5) . . ?
C6 C7 H7 104.2 . . ?
C48 C7 H7 104.2 . . ?
C9 C7 H7 104.2 . . ?
C9 C8 O2 121.1(5) . . ?
C9 C8 C13 121.7(4) . . ?
O2 C8 C13 116.8(5) . . ?
C8 C9 C10 121.7(5) . . ?
C8 C9 C7 119.9(5) . . ?
C10 C9 C7 118.1(5) . . ?
C11 C10 C9 118.4(6) . . ?
C11 C10 H10 120.8 . . ?
C9 C10 H10 120.8 . . ?
C12 C11 C10 119.1(5) . . ?
C12 C11 C58 121.9(6) . . ?
C10 C11 C58 119.0(6) . . ?
C11 C12 C13 124.9(6) . . ?
C11 C12 H12 117.5 . . ?
C13 C12 H12 117.6 . . ?
C12 C13 C14 126.5(5) . . ?
C12 C13 C8 114.0(5) . . ?
C14 C13 C8 119.1(5) . . ?
C13 C14 C16 113.6(5) . . ?
C13 C14 C62 119.0(5) . . ?
C16 C14 C62 107.3(5) . . ?
C13 C14 H14 105.2 . . ?
C16 C14 H14 105.3 . . ?
C62 C14 H14 105.2 . . ?
C16 C15 O3 120.4(5) . . ?
C16 C15 C20 121.6(5) . . ?
O3 C15 C20 117.8(5) . . ?
C17 C16 C15 118.9(6) . . ?
C17 C16 C14 121.8(5) . . ?
C15 C16 C14 119.3(5) . . ?
C16 C17 C18 123.9(6) . . ?
C16 C17 H17 118.0 . . ?
C18 C17 H17 118.1 . . ?
C17 C18 C19 117.7(6) . . ?
C17 C18 C72 121.9(6) . . ?
C19 C18 C72 120.4(5) . . ?
C18 C19 C20 121.8(6) . . ?
C18 C19 H19 119.1 . . ?
C20 C19 H19 119.1 . . ?
C19 C20 C15 116.1(5) . . ?
C19 C20 C21 124.2(5) . . ?
C15 C20 C21 119.6(5) . . ?
C20 C21 C23 111.8(5) . . ?
C20 C21 C76 108.4(5) . . ?
C23 C21 C76 116.0(6) . . ?
C20 C21 H21 106.7 . . ?
C23 C21 H21 106.7 . . ?
C76 C21 H21 106.7 . . ?
C27 C22 O4 122.0(6) . . ?
C27 C22 C23 124.0(6) . . ?
O4 C22 C23 114.0(6) . . ?
C24 C23 C22 114.8(6) . . ?
C24 C23 C21 124.3(6) . . ?
C22 C23 C21 120.9(6) . . ?
C25 C24 C23 123.1(6) . . ?
C25 C24 H24 118.4 . . ?
C23 C24 H24 118.5 . . ?
C26 C25 C24 118.0(7) . . ?
C26 C25 C86 120.6(8) . . ?
C24 C25 C86 121.4(8) . . ?
C25 C26 C27 122.5(7) . . ?
C25 C26 H26 118.8 . . ?
C27 C26 H26 118.7 . . ?
C22 C27 C26 117.6(6) . . ?
C22 C27 C28 120.1(6) . . ?
C26 C27 C28 122.2(6) . . ?
C30 C28 C90 107.4(6) . . ?
C30 C28 C27 112.2(6) . . ?
C90 C28 C27 117.6(6) . . ?
C30 C28 H28 106.3 . . ?
C90 C28 H28 106.3 . . ?
C27 C28 H28 106.3 . . ?
C34 C29 O5 119.8(6) . . ?
C34 C29 C30 121.5(6) . . ?
O5 C29 C30 118.4(6) . . ?
C31 C30 C29 115.2(6) . . ?
C31 C30 C28 124.5(6) . . ?
C29 C30 C28 120.3(6) . . ?
C32 C31 C30 126.7(7) . . ?
C32 C31 H31 116.7 . . ?
C30 C31 H31 116.6 . . ?
C31 C32 C33 115.7(5) . . ?
C31 C32 C100 125.5(6) . . ?
C33 C32 C100 118.7(6) . . ?
C34 C33 C32 121.4(6) . . ?
C34 C33 H33 119.3 . . ?
C32 C33 H33 119.3 . . ?
C29 C34 C33 119.3(6) . . ?
C29 C34 C35 121.5(6) . . ?
C33 C34 C35 119.2(6) . . ?
C34 C35 C37 110.9(5) . . ?
C34 C35 C104 111.0(5) . . ?
C37 C35 C104 116.1(5) . . ?
C34 C35 H35 106.0 . . ?
C37 C35 H35 106.0 . . ?
C104 C35 H35 106.0 . . ?
C41 C36 O6 122.0(6) . . ?
C41 C36 C37 120.3(6) . . ?
O6 C36 C37 117.4(6) . . ?
C38 C37 C36 118.0(6) . . ?
C38 C37 C35 122.4(6) . . ?
C36 C37 C35 119.3(5) . . ?
C37 C38 C39 123.0(6) . . ?
C37 C38 H38 118.5 . . ?
C39 C38 H38 118.5 . . ?
C40 C39 C38 117.3(6) . . ?
C40 C39 C114 121.6(7) . . ?
C38 C39 C114 120.9(7) . . ?
C39 C40 C41 121.6(7) . . ?
C39 C40 H40 119.2 . . ?
C41 C40 H40 119.2 . . ?
C36 C41 C40 119.7(6) . . ?
C36 C41 C42 118.7(5) . . ?
C40 C41 C42 121.6(6) . . ?
C41 C42 C118 115.4(5) . . ?
C41 C42 C2 112.6(5) . . ?
C118 C42 C2 114.3(5) . . ?
C41 C42 H42 104.3 . . ?
C118 C42 H42 104.3 . . ?
C2 C42 H42 104.3 . . ?
O1 C43 H43A 109.5 . . ?
O1 C43 H43B 109.5 . . ?
H43A C43 H43B 109.5 . . ?
O1 C43 H43C 109.4 . . ?
H43A C43 H43C 109.5 . . ?
H43B C43 H43C 109.5 . . ?
C46 C44 C4 110.6(8) . . ?
C46 C44 C47 110.1(9) . . ?
C4 C44 C47 113.5(7) . . ?
C46 C44 C45 105.9(8) . . ?
C4 C44 C45 107.8(7) . . ?
C47 C44 C45 108.6(8) . . ?
C44 C45 H45A 109.4 . . ?
C44 C45 H45B 109.5 . . ?
H45A C45 H45B 109.5 . . ?
C44 C45 H45C 109.5 . . ?
H45A C45 H45C 109.5 . . ?
H45B C45 H45C 109.5 . . ?
C44 C46 H46A 109.5 . . ?
C44 C46 H46B 109.5 . . ?
H46A C46 H46B 109.5 . . ?
C44 C46 H46C 109.4 . . ?
H46A C46 H46C 109.5 . . ?
H46B C46 H46C 109.5 . . ?
C44 C47 H47A 109.5 . . ?
C44 C47 H47B 109.5 . . ?
H47A C47 H47B 109.5 . . ?
C44 C47 H47C 109.5 . . ?
H47A C47 H47C 109.5 . . ?
H47B C47 H47C 109.5 . . ?
C49 C48 C53 118.7(6) . . ?
C49 C48 C7 125.6(5) . . ?
C53 C48 C7 115.6(5) . . ?
C48 C49 C50 120.6(7) . . ?
C48 C49 C54 126.5(6) . . ?
C50 C49 C54 112.9(7) . . ?
C49 C50 C51 118.5(9) . . ?
C49 C50 H50 120.7 . . ?
C51 C50 H50 120.7 . . ?
C52 C51 C55 125.8(12) . . ?
C52 C51 C50 117.5(10) . . ?
C55 C51 C50 116.4(12) . . ?
C51 C52 C53 126.1(9) . . ?
C51 C52 H52 116.9 . . ?
C53 C52 H52 116.9 . . ?
C52 C53 C48 118.4(7) . . ?
C52 C53 C56 119.1(7) . . ?
C48 C53 C56 122.5(7) . . ?
C49 C54 H54A 109.5 . . ?
C49 C54 H54B 109.4 . . ?
H54A C54 H54B 109.5 . . ?
C49 C54 H54C 109.5 . . ?
H54A C54 H54C 109.5 . . ?
H54B C54 H54C 109.5 . . ?
C51 C55 H55A 109.5 . . ?
C51 C55 H55B 109.5 . . ?
H55A C55 H55B 109.5 . . ?
C51 C55 H55C 109.5 . . ?
H55A C55 H55C 109.5 . . ?
H55B C55 H55C 109.5 . . ?
C53 C56 H56A 109.5 . . ?
C53 C56 H56B 109.5 . . ?
H56A C56 H56B 109.5 . . ?
C53 C56 H56C 109.5 . . ?
H56A C56 H56C 109.5 . . ?
H56B C56 H56C 109.5 . . ?
O2 C57 H57A 109.5 . . ?
O2 C57 H57B 109.5 . . ?
H57A C57 H57B 109.5 . . ?
O2 C57 H57C 109.5 . . ?
H57A C57 H57C 109.5 . . ?
H57B C57 H57C 109.5 . . ?
C60 C58 C59 117.9(10) . . ?
C60 C58 C61 94.8(9) . . ?
C59 C58 C61 111.3(9) . . ?
C60 C58 C11 109.6(7) . . ?
C59 C58 C11 110.8(8) . . ?
C61 C58 C11 111.5(7) . . ?
C58 C59 H59A 109.5 . . ?
C58 C59 H59B 109.4 . . ?
H59A C59 H59B 109.5 . . ?
C58 C59 H59C 109.5 . . ?
H59A C59 H59C 109.5 . . ?
H59B C59 H59C 109.5 . . ?
C58 C60 H60A 109.5 . . ?
C58 C60 H60B 109.4 . . ?
H60A C60 H60B 109.5 . . ?
C58 C60 H60C 109.5 . . ?
H60A C60 H60C 109.5 . . ?
H60B C60 H60C 109.5 . . ?
C58 C61 H61A 109.5 . . ?
C58 C61 H61B 109.4 . . ?
H61A C61 H61B 109.5 . . ?
C58 C61 H61C 109.5 . . ?
H61A C61 H61C 109.5 . . ?
H61B C61 H61C 109.5 . . ?
C63 C62 C67 118.4(6) . . ?
C63 C62 C14 124.6(5) . . ?
C67 C62 C14 116.8(5) . . ?
C64 C63 C62 117.4(7) . . ?
C64 C63 C68 119.5(7) . . ?
C62 C63 C68 123.1(7) . . ?
C65 C64 C63 126.1(9) . . ?
C65 C64 H64 116.9 . . ?
C63 C64 H64 116.9 . . ?
C64 C65 C66 116.3(9) . . ?
C64 C65 C69 125.1(10) . . ?
C66 C65 C69 118.7(9) . . ?
C65 C66 C67 122.5(8) . . ?
C65 C66 H66 118.8 . . ?
C67 C66 H66 118.7 . . ?
C66 C67 C62 119.2(7) . . ?
C66 C67 C70 119.5(7) . . ?
C62 C67 C70 121.3(6) . . ?
C63 C68 H68A 109.5 . . ?
C63 C68 H68B 109.5 . . ?
H68A C68 H68B 109.5 . . ?
C63 C68 H68C 109.5 . . ?
H68A C68 H68C 109.5 . . ?
H68B C68 H68C 109.5 . . ?
C65 C69 H69A 109.5 . . ?
C65 C69 H69B 109.5 . . ?
H69A C69 H69B 109.5 . . ?
C65 C69 H69C 109.5 . . ?
H69A C69 H69C 109.5 . . ?
H69B C69 H69C 109.5 . . ?
C67 C70 H70A 109.5 . . ?
C67 C70 H70B 109.5 . . ?
H70A C70 H70B 109.5 . . ?
C67 C70 H70C 109.5 . . ?
H70A C70 H70C 109.5 . . ?
H70B C70 H70C 109.5 . . ?
O3 C71 H71A 109.5 . . ?
O3 C71 H71B 109.5 . . ?
H71A C71 H71B 109.5 . . ?
O3 C71 H71C 109.5 . . ?
H71A C71 H71C 109.5 . . ?
H71B C71 H71C 109.5 . . ?
C75 C72 C74 109.8(8) . . ?
C75 C72 C73 105.0(8) . . ?
C74 C72 C73 112.5(9) . . ?
C75 C72 C18 112.5(7) . . ?
C74 C72 C18 107.6(7) . . ?
C73 C72 C18 109.5(7) . . ?
C72 C73 H73A 109.5 . . ?
C72 C73 H73B 109.5 . . ?
H73A C73 H73B 109.5 . . ?
C72 C73 H73C 109.5 . . ?
H73A C73 H73C 109.5 . . ?
H73B C73 H73C 109.5 . . ?
C72 C74 H74A 109.4 . . ?
C72 C74 H74B 109.5 . . ?
H74A C74 H74B 109.5 . . ?
C72 C74 H74C 109.5 . . ?
H74A C74 H74C 109.5 . . ?
H74B C74 H74C 109.5 . . ?
C72 C75 H75A 109.5 . . ?
C72 C75 H75B 109.5 . . ?
H75A C75 H75B 109.5 . . ?
C72 C75 H75C 109.5 . . ?
H75A C75 H75C 109.5 . . ?
H75B C75 H75C 109.5 . . ?
C77 C76 C81 120.0(6) . . ?
C77 C76 C21 114.4(6) . . ?
C81 C76 C21 125.6(6) . . ?
C76 C77 C78 115.2(7) . . ?
C76 C77 C82 122.8(8) . . ?
C78 C77 C82 122.0(8) . . ?
C79 C78 C77 124.9(9) . . ?
C79 C78 H78 117.6 . . ?
C77 C78 H78 117.6 . . ?
C78 C79 C80 119.6(10) . . ?
C78 C79 C83 119.7(10) . . ?
C80 C79 C83 120.6(9) . . ?
C79 C80 C81 122.7(9) . . ?
C79 C80 H80 118.6 . . ?
C81 C80 H80 118.6 . . ?
C80 C81 C76 117.4(7) . . ?
C80 C81 C84 116.9(8) . . ?
C76 C81 C84 125.7(7) . . ?
C77 C82 H82A 109.5 . . ?
C77 C82 H82B 109.5 . . ?
H82A C82 H82B 109.5 . . ?
C77 C82 H82C 109.5 . . ?
H82A C82 H82C 109.5 . . ?
H82B C82 H82C 109.5 . . ?
C79 C83 H83A 109.5 . . ?
C79 C83 H83B 109.5 . . ?
H83A C83 H83B 109.5 . . ?
C79 C83 H83C 109.5 . . ?
H83A C83 H83C 109.5 . . ?
H83B C83 H83C 109.5 . . ?
C81 C84 H84A 109.5 . . ?
C81 C84 H84B 109.4 . . ?
H84A C84 H84B 109.5 . . ?
C81 C84 H84C 109.5 . . ?
H84A C84 H84C 109.5 . . ?
H84B C84 H84C 109.5 . . ?
O4 C85 H85A 109.5 . . ?
O4 C85 H85B 109.5 . . ?
H85A C85 H85B 109.5 . . ?
O4 C85 H85C 109.5 . . ?
H85A C85 H85C 109.5 . . ?
H85B C85 H85C 109.5 . . ?
C89 C86 C87 119.3(14) . . ?
C89 C86 C88 90(3) . . ?
C87 C86 C88 113(3) . . ?
C89 C86 C25 114.9(13) . . ?
C87 C86 C25 115.4(11) . . ?
C88 C86 C25 100(2) . . ?
C86 C87 H87A 109.5 . . ?
C86 C87 H87B 109.5 . . ?
H87A C87 H87B 109.5 . . ?
C86 C87 H87C 109.5 . . ?
H87A C87 H87C 109.5 . . ?
H87B C87 H87C 109.5 . . ?
C86 C88 H88A 109.4 . . ?
C86 C88 H88B 109.5 . . ?
H88A C88 H88B 109.5 . . ?
C86 C88 H88C 109.6 . . ?
H88A C88 H88C 109.5 . . ?
H88B C88 H88C 109.5 . . ?
C86 C89 H89A 109.4 . . ?
C86 C89 H89B 109.6 . . ?
H89A C89 H89B 109.5 . . ?
C86 C89 H89C 109.4 . . ?
H89A C89 H89C 109.5 . . ?
H89B C89 H89C 109.5 . . ?
C91 C90 C95 119.8(7) . . ?
C91 C90 C28 127.5(7) . . ?
C95 C90 C28 112.7(6) . . ?
C90 C91 C92 119.8(10) . . ?
C90 C91 C96 124.7(9) . . ?
C92 C91 C96 115.5(10) . . ?
C93 C92 C91 120.5(12) . . ?
C93 C92 H92 119.7 . . ?
C91 C92 H92 119.7 . . ?
C94 C93 C92 120.5(12) . . ?
C94 C93 C97 120.6(12) . . ?
C92 C93 C97 118.7(12) . . ?
C93 C94 C95 123.2(11) . . ?
C93 C94 H94 118.4 . . ?
C95 C94 H94 118.4 . . ?
C90 C95 C94 116.1(8) . . ?
C90 C95 C98 125.3(8) . . ?
C94 C95 C98 118.6(9) . . ?
C91 C96 H96A 109.5 . . ?
C91 C96 H96B 109.5 . . ?
H96A C96 H96B 109.5 . . ?
C91 C96 H96C 109.5 . . ?
H96A C96 H96C 109.5 . . ?
H96B C96 H96C 109.5 . . ?
C93 C97 H97A 109.5 . . ?
C93 C97 H97B 109.5 . . ?
H97A C97 H97B 109.5 . . ?
C93 C97 H97C 109.5 . . ?
H97A C97 H97C 109.5 . . ?
H97B C97 H97C 109.5 . . ?
C95 C98 H98A 109.4 . . ?
C95 C98 H98B 109.5 . . ?
H98A C98 H98B 109.5 . . ?
C95 C98 H98C 109.5 . . ?
H98A C98 H98C 109.5 . . ?
H98B C98 H98C 109.5 . . ?
O5 C99 H99A 109.5 . . ?
O5 C99 H99B 109.5 . . ?
H99A C99 H99B 109.5 . . ?
O5 C99 H99C 109.5 . . ?
H99A C99 H99C 109.5 . . ?
H99B C99 H99C 109.5 . . ?
C103 C100 C102 113.6(8) . . ?
C103 C100 C101 107.4(7) . . ?
C102 C100 C101 106.8(8) . . ?
C103 C100 C32 108.6(6) . . ?
C102 C100 C32 110.4(7) . . ?
C101 C100 C32 109.8(7) . . ?
C100 C101 H10A 109.5 . . ?
C100 C101 H10B 109.5 . . ?
H10A C101 H10B 109.5 . . ?
C100 C101 H10C 109.5 . . ?
H10A C101 H10C 109.5 . . ?
H10B C101 H10C 109.5 . . ?
C100 C102 H10D 109.5 . . ?
C100 C102 H10E 109.5 . . ?
H10D C102 H10E 109.5 . . ?
C100 C102 H10F 109.5 . . ?
H10D C102 H10F 109.5 . . ?
H10E C102 H10F 109.5 . . ?
C100 C103 H10G 109.4 . . ?
C100 C103 H10H 109.5 . . ?
H10G C103 H10H 109.5 . . ?
C100 C103 H10I 109.5 . . ?
H10G C103 H10I 109.5 . . ?
H10H C103 H10I 109.5 . . ?
C109 C104 C105 120.0(7) . . ?
C109 C104 C35 125.6(7) . . ?
C105 C104 C35 114.4(6) . . ?
C106 C105 C104 119.0(7) . . ?
C106 C105 C110 119.0(8) . . ?
C104 C105 C110 122.0(7) . . ?
C105 C106 C107 123.1(10) . . ?
C105 C106 H106 118.5 . . ?
C107 C106 H106 118.4 . . ?
C108 C107 C106 114.6(11) . . ?
C108 C107 C111 124.3(12) . . ?
C106 C107 C111 121.0(11) . . ?
C107 C108 C109 125.9(10) . . ?
C107 C108 H108 117.1 . . ?
C109 C108 H108 117.1 . . ?
C104 C109 C108 117.3(8) . . ?
C104 C109 C112 127.4(8) . . ?
C108 C109 C112 115.2(8) . . ?
C107 C111 H11A 109.5 . . ?
C107 C111 H11B 109.5 . . ?
H11A C111 H11B 109.5 . . ?
C107 C111 H11C 109.5 . . ?
H11A C111 H11C 109.5 . . ?
H11B C111 H11C 109.5 . . ?
O6 C113 H11D 109.5 . . ?
O6 C113 H11E 109.5 . . ?
H11D C113 H11E 109.5 . . ?
O6 C113 H11F 109.5 . . ?
H11D C113 H11F 109.5 . . ?
H11E C113 H11F 109.5 . . ?
C116 C114 C117 81.4(18) . . ?
C116 C114 C115 111.0(14) . . ?
C117 C114 C115 127.2(19) . . ?
C116 C114 C39 118.2(11) . . ?
C117 C114 C39 105.8(16) . . ?
C115 C114 C39 111.1(12) . . ?
C114 C115 H11G 109.3 . . ?
C114 C115 H11H 109.6 . . ?
H11G C115 H11H 109.5 . . ?
C114 C115 H11I 109.5 . . ?
H11G C115 H11I 109.5 . . ?
H11H C115 H11I 109.5 . . ?
C114 C116 H11J 109.5 . . ?
C114 C116 H11K 109.4 . . ?
H11J C116 H11K 109.5 . . ?
C114 C116 H11L 109.5 . . ?
H11J C116 H11L 109.5 . . ?
H11K C116 H11L 109.5 . . ?
C114 C117 H11M 110.4 . . ?
C114 C117 H11N 110.6 . . ?
H11M C117 H11N 108.6 . . ?
C114 C117 H11O 110.0 . . ?
H11M C117 H11O 108.6 . . ?
H11N C117 H11O 108.7 . . ?
C119 C118 C123 117.8(7) . . ?
C119 C118 C42 118.0(6) . . ?
C123 C118 C42 124.2(6) . . ?
C120 C119 C118 120.9(8) . . ?
C120 C119 C124 118.8(8) . . ?
C118 C119 C124 120.1(7) . . ?
C119 C120 C121 124.6(10) . . ?
C119 C120 H120 117.7 . . ?
C121 C120 H120 117.7 . . ?
C120 C121 C122 114.6(9) . . ?
C120 C121 C125 125.3(9) . . ?
C122 C121 C125 120.0(9) . . ?
C123 C122 C121 122.1(8) . . ?
C123 C122 H122 119.0 . . ?
C121 C122 H122 119.0 . . ?
C122 C123 C118 119.9(7) . . ?
C122 C123 C126 114.9(7) . . ?
C118 C123 C126 125.3(7) . . ?
C119 C124 H12A 109.5 . . ?
C119 C124 H12B 109.4 . . ?
H12A C124 H12B 109.5 . . ?
C119 C124 H12C 109.5 . . ?
H12A C124 H12C 109.5 . . ?
H12B C124 H12C 109.5 . . ?
C121 C125 H12D 109.5 . . ?
C121 C125 H12E 109.5 . . ?
H12D C125 H12E 109.5 . . ?
C121 C125 H12F 109.5 . . ?
H12D C125 H12F 109.5 . . ?
H12E C125 H12F 109.5 . . ?
C123 C126 H12G 109.5 . . ?
C123 C126 H12H 109.5 . . ?
H12G C126 H12H 109.5 . . ?
C123 C126 H12I 109.5 . . ?
H12G C126 H12I 109.5 . . ?
H12H C126 H12I 109.5 . . ?
Cl3 C127 Cl2 114.3(6) . . ?
Cl3 C127 Cl1 109.4(6) . . ?
Cl2 C127 Cl1 110.8(5) . . ?
Cl3 C127 H127 107.4 . . ?
Cl2 C127 H127 107.4 . . ?
Cl1 C127 H127 107.3 . . ?
Cl6 C128 Cl5 110.0(15) . . ?
Cl6 C128 Cl4 110.5(15) . . ?
Cl5 C128 Cl4 120.6(18) . . ?
Cl6 C128 H128 104.8 . . ?
Cl5 C128 H128 104.8 . . ?
Cl4 C128 H128 104.8 . . ?
Cl7 C129 Cl8 105.9(17) . . ?
Cl7 C129 Cl9 120.9(18) . . ?
Cl8 C129 Cl9 89.7(16) . . ?
Cl7 C129 H129 112.6 . . ?
Cl8 C129 H129 112.5 . . ?
Cl9 C129 H129 112.6 . . ?
C1 O1 C43 111.6(7) . . ?
C8 O2 C57 113.9(4) . . ?
C15 O3 C71 116.3(6) . . ?
C22 O4 C85 118.2(7) . . ?
C29 O5 C99 115.0(5) . . ?
C36 O6 C113 113.0(6) . . ?

loop_
_geom_bond_atom_site_label_1
_geom_bond_atom_site_label_2
_geom_bond_distance
_geom_bond_site_symmetry_2
_geom_bond_publ_flag
C1 C6 1.359(9) . ?
C1 C2 1.377(9) . ?
C1 O1 1.418(8) . ?
C2 C3 1.365(9) . ?
C2 C42 1.552(8) . ?
C3 C4 1.416(9) . ?
C3 H3 0.9500 . ?
C4 C5 1.395(8) . ?
C4 C44 1.519(10) . ?
C5 C6 1.440(8) . ?
C5 H5 0.9500 . ?
C6 C7 1.492(8) . ?
C7 C48 1.505(8) . ?
C7 C9 1.606(8) . ?
C7 H7 1.0000 . ?
C8 C9 1.321(8) . ?
C8 O2 1.399(6) . ?
C8 C13 1.470(8) . ?
C9 C10 1.408(8) . ?
C10 C11 1.405(9) . ?
C10 H10 0.9500 . ?
C11 C12 1.359(9) . ?
C11 C58 1.563(9) . ?
C12 C13 1.387(8) . ?
C12 H12 0.9500 . ?
C13 C14 1.435(8) . ?
C14 C16 1.573(8) . ?
C14 C62 1.591(8) . ?
C14 H14 1.0000 . ?
C15 C16 1.383(8) . ?
C15 O3 1.405(8) . ?
C15 C20 1.444(8) . ?
C16 C17 1.334(9) . ?
C17 C18 1.390(9) . ?
C17 H17 0.9500 . ?
C18 C19 1.401(9) . ?
C18 C72 1.559(9) . ?
C19 C20 1.404(8) . ?
C19 H19 0.9500 . ?
C20 C21 1.515(9) . ?
C21 C23 1.528(9) . ?
C21 C76 1.544(9) . ?
C21 H21 1.0000 . ?
C22 C27 1.310(9) . ?
C22 O4 1.402(9) . ?
C22 C23 1.437(9) . ?
C23 C24 1.383(9) . ?
C24 C25 1.359(10) . ?
C24 H24 0.9500 . ?
C25 C26 1.369(11) . ?
C25 C86 1.593(15) . ?
C26 C27 1.390(10) . ?
C26 H26 0.9500 . ?
C27 C28 1.538(10) . ?
C28 C30 1.513(10) . ?
C28 C90 1.536(10) . ?
C28 H28 1.0000 . ?
C29 C34 1.351(10) . ?
C29 O5 1.390(8) . ?
C29 C30 1.452(10) . ?
C30 C31 1.376(10) . ?
C31 C32 1.325(10) . ?
C31 H31 0.9500 . ?
C32 C33 1.448(9) . ?
C32 C100 1.547(8) . ?
C33 C34 1.381(9) . ?
C33 H33 0.9500 . ?
C34 C35 1.532(9) . ?
C35 C37 1.547(9) . ?
C35 C104 1.575(10) . ?
C35 H35 1.0000 . ?
C36 C41 1.357(9) . ?
C36 O6 1.401(8) . ?
C36 C37 1.433(9) . ?
C37 C38 1.362(9) . ?
C38 C39 1.393(9) . ?
C38 H38 0.9500 . ?
C39 C40 1.383(10) . ?
C39 C114 1.530(12) . ?
C40 C41 1.400(9) . ?
C40 H40 0.9500 . ?
C41 C42 1.532(8) . ?
C42 C118 1.552(9) . ?
C42 H42 1.0000 . ?
C43 O1 1.432(11) . ?
C43 H43A 0.9800 . ?
C43 H43B 0.9800 . ?
C43 H43C 0.9800 . ?
C44 C46 1.476(15) . ?
C44 C47 1.522(14) . ?
C44 C45 1.581(15) . ?
C45 H45A 0.9800 . ?
C45 H45B 0.9800 . ?
C45 H45C 0.9800 . ?
C46 H46A 0.9800 . ?
C46 H46B 0.9800 . ?
C46 H46C 0.9800 . ?
C47 H47A 0.9800 . ?
C47 H47B 0.9800 . ?
C47 H47C 0.9800 . ?
C48 C49 1.415(9) . ?
C48 C53 1.426(9) . ?
C49 C50 1.420(13) . ?
C49 C54 1.502(10) . ?
C50 C51 1.477(16) . ?
C50 H50 0.9500 . ?
C51 C52 1.320(15) . ?
C51 C55 1.48(2) . ?
C52 C53 1.386(12) . ?
C52 H52 0.9500 . ?
C53 C56 1.486(12) . ?
C54 H54A 0.9800 . ?
C54 H54B 0.9800 . ?
C54 H54C 0.9800 . ?
C55 H55A 0.9800 . ?
C55 H55B 0.9800 . ?
C55 H55C 0.9800 . ?
C56 H56A 0.9800 . ?
C56 H56B 0.9800 . ?
C56 H56C 0.9800 . ?
C57 O2 1.426(7) . ?
C57 H57A 0.9800 . ?
C57 H57B 0.9800 . ?
C57 H57C 0.9800 . ?
C58 C60 1.457(15) . ?
C58 C59 1.516(16) . ?
C58 C61 1.535(15) . ?
C59 H59A 0.9800 . ?
C59 H59B 0.9800 . ?
C59 H59C 0.9800 . ?
C60 H60A 0.9800 . ?
C60 H60B 0.9800 . ?
C60 H60C 0.9800 . ?
C61 H61A 0.9800 . ?
C61 H61B 0.9800 . ?
C61 H61C 0.9800 . ?
C62 C63 1.387(10) . ?
C62 C67 1.414(9) . ?
C63 C64 1.367(12) . ?
C63 C68 1.522(11) . ?
C64 C65 1.341(13) . ?
C64 H64 0.9500 . ?
C65 C66 1.353(13) . ?
C65 C69 1.501(17) . ?
C66 C67 1.380(12) . ?
C66 H66 0.9500 . ?
C67 C70 1.521(11) . ?
C68 H68A 0.9800 . ?
C68 H68B 0.9800 . ?
C68 H68C 0.9800 . ?
C69 H69A 0.9800 . ?
C69 H69B 0.9800 . ?
C69 H69C 0.9800 . ?
C70 H70A 0.9800 . ?
C70 H70B 0.9800 . ?
C70 H70C 0.9800 . ?
C71 O3 1.410(11) . ?
C71 H71A 0.9800 . ?
C71 H71B 0.9800 . ?
C71 H71C 0.9800 . ?
C72 C75 1.497(13) . ?
C72 C74 1.501(16) . ?
C72 C73 1.546(14) . ?
C73 H73A 0.9800 . ?
C73 H73B 0.9800 . ?
C73 H73C 0.9800 . ?
C74 H74A 0.9800 . ?
C74 H74B 0.9800 . ?
C74 H74C 0.9800 . ?
C75 H75A 0.9800 . ?
C75 H75B 0.9800 . ?
C75 H75C 0.9800 . ?
C76 C77 1.413(10) . ?
C76 C81 1.435(10) . ?
C77 C78 1.424(12) . ?
C77 C82 1.442(13) . ?
C78 C79 1.282(14) . ?
C78 H78 0.9500 . ?
C79 C80 1.365(13) . ?
C79 C83 1.568(16) . ?
C80 C81 1.367(12) . ?
C80 H80 0.9500 . ?
C81 C84 1.501(13) . ?
C82 H82A 0.9800 . ?
C82 H82B 0.9800 . ?
C82 H82C 0.9800 . ?
C83 H83A 0.9800 . ?
C83 H83B 0.9800 . ?
C83 H83C 0.9800 . ?
C84 H84A 0.9800 . ?
C84 H84B 0.9800 . ?
C84 H84C 0.9800 . ?
C85 O4 1.459(12) . ?
C85 H85A 0.9800 . ?
C85 H85B 0.9800 . ?
C85 H85C 0.9800 . ?
C86 C89 1.39(2) . ?
C86 C87 1.439(19) . ?
C86 C88 1.48(6) . ?
C87 H87A 0.9800 . ?
C87 H87B 0.9800 . ?
C87 H87C 0.9800 . ?
C88 H88A 0.9800 . ?
C88 H88B 0.9800 . ?
C88 H88C 0.9800 . ?
C89 H89A 0.9800 . ?
C89 H89B 0.9800 . ?
C89 H89C 0.9800 . ?
C90 C91 1.372(12) . ?
C90 C95 1.457(11) . ?
C91 C92 1.421(17) . ?
C91 C96 1.535(15) . ?
C92 C93 1.403(18) . ?
C92 H92 0.9500 . ?
C93 C94 1.293(16) . ?
C93 C97 1.53(2) . ?
C94 C95 1.459(15) . ?
C94 H94 0.9500 . ?
C95 C98 1.452(13) . ?
C96 H96A 0.9800 . ?
C96 H96B 0.9800 . ?
C96 H96C 0.9800 . ?
C97 H97A 0.9800 . ?
C97 H97B 0.9800 . ?
C97 H97C 0.9800 . ?
C98 H98A 0.9800 . ?
C98 H98B 0.9800 . ?
C98 H98C 0.9800 . ?
C99 O5 1.403(9) . ?
C99 H99A 0.9800 . ?
C99 H99B 0.9800 . ?
C99 H99C 0.9800 . ?
C100 C103 1.498(12) . ?
C100 C102 1.497(16) . ?
C100 C101 1.536(14) . ?
C101 H10A 0.9800 . ?
C101 H10B 0.9800 . ?
C101 H10C 0.9800 . ?
C102 H10D 0.9800 . ?
C102 H10E 0.9800 . ?
C102 H10F 0.9800 . ?
C103 H10G 0.9800 . ?
C103 H10H 0.9800 . ?
C103 H10I 0.9800 . ?
C104 C109 1.368(12) . ?
C104 C105 1.421(10) . ?
C105 C106 1.358(12) . ?
C105 C110 1.522(13) . ?
C106 C107 1.416(16) . ?
C106 H106 0.9500 . ?
C107 C108 1.349(16) . ?
C107 C111 1.475(19) . ?
C108 C109 1.400(14) . ?
C108 H108 0.9500 . ?
C109 C112 1.515(14) . ?
C111 H11A 0.9800 . ?
C111 H11B 0.9800 . ?
C111 H11C 0.9800 . ?
C113 O6 1.482(10) . ?
C113 H11D 0.9800 . ?
C113 H11E 0.9800 . ?
C113 H11F 0.9800 . ?
C114 C116 1.43(2) . ?
C114 C117 1.47(4) . ?
C114 C115 1.52(2) . ?
C115 H11G 0.9800 . ?
C115 H11H 0.9800 . ?
C115 H11I 0.9800 . ?
C116 H11J 0.9800 . ?
C116 H11K 0.9800 . ?
C116 H11L 0.9800 . ?
C117 H11M 0.9884 . ?
C117 H11N 0.9886 . ?
C117 H11O 0.9881 . ?
C118 C119 1.396(10) . ?
C118 C123 1.395(11) . ?
C119 C120 1.337(14) . ?
C119 C124 1.572(13) . ?
C120 C121 1.391(15) . ?
C120 H120 0.9500 . ?
C121 C122 1.411(13) . ?
C121 C125 1.483(15) . ?
C122 C123 1.402(12) . ?
C122 H122 0.9500 . ?
C123 C126 1.526(12) . ?
C124 H12A 0.9800 . ?
C124 H12B 0.9800 . ?
C124 H12C 0.9800 . ?
C125 H12D 0.9800 . ?
C125 H12E 0.9800 . ?
C125 H12F 0.9800 . ?
C126 H12G 0.9800 . ?
C126 H12H 0.9800 . ?
C126 H12I 0.9800 . ?
C127 Cl3 1.744(10) . ?
C127 Cl2 1.726(12) . ?
C127 Cl1 1.784(12) . ?
C127 H127 1.0000 . ?
C128 Cl6 1.67(2) . ?
C128 Cl5 1.73(2) . ?
C128 Cl4 1.76(2) . ?
C128 H128 1.0000 . ?
C129 Cl7 1.73(3) . ?
C129 Cl8 1.83(3) . ?
C129 Cl9 1.89(3) . ?
C129 H129 1.0000 . ?
